data_7123985
loop_
_publ_author_name
'Ho, Luong Phong'
'Zaretzke, Marc-Kevin'
'Bannenberg, Thomas'
'Tamm, Matthias'

_publ_section_title
;
 Heteroleptic diphosphenes and arsaphosphenes bearing neutral and anionic
 N-heterocyclic carbenes
;
_journal_name_full 'Chemical Communications'
_journal_paper_doi 10.1039/C9CC05739K
_journal_year 2019
_chemical_formula_moiety 'C72 H71 As B Cl F15 N4 P, 0.5(C6 H6)'
_chemical_formula_sum 'C75 H74 As B Cl F15 N4 P'
_chemical_formula_weight 1468.53
_space_group_crystal_system triclinic
_space_group_IT_number 2
_space_group_name_Hall '-P 1'
_space_group_name_H-M_alt 'P -1'
_symmetry_space_group_name_Hall '-P 1'
_symmetry_space_group_name_H-M 'P -1'
_atom_sites_solution_hydrogens geom
_audit_creation_method SHELXL-2014/7
_audit_update_record
;
2019-07-23 deposited with the CCDC.    2019-08-13 downloaded from the CCDC.
;
_cell_angle_alpha 99.868(4)
_cell_angle_beta 93.997(4)
_cell_angle_gamma 108.674(5)
_cell_formula_units_Z 2
_cell_length_a 13.5035(8)
_cell_length_b 14.3960(8)
_cell_length_c 19.4613(8)
_cell_measurement_reflns_used 12579
_cell_measurement_temperature 100(2)
_cell_measurement_theta_max 74.5020
_cell_measurement_theta_min 3.4630
_cell_volume 3499.4(3)
_computing_cell_refinement 'CrysAlisPro 1.171.38.43 (Rigaku OD, 2015)'
_computing_data_collection 'CrysAlisPro 1.171.38.43 (Rigaku OD, 2015)'
_computing_data_reduction 'CrysAlisPro 1.171.38.43 (Rigaku OD, 2015)'
_computing_publication_material
;
 WinGX v2014.1 (L. J. Farrugia, J. Appl. Cryst., 2012, 45, 849-854.)
;
_computing_structure_refinement
;
 SHELXL-2014/7 (G. M. Sheldrick, Acta Cryst. (2008), A64, 112-122)'
;
_computing_structure_solution
;
 SHELXT-2014/7 (G. M. Sheldrick, Acta Cryst., 2008, A64, 112-122)
;
_diffrn_ambient_temperature 100(2)
_diffrn_detector_area_resol_mean 10.3543
_diffrn_measured_fraction_theta_full 1.000
_diffrn_measured_fraction_theta_max 0.986
_diffrn_measurement_device_type 'Xcalibur, Atlas, Nova'
_diffrn_measurement_method '\w scans'
_diffrn_radiation_type CuK\a
_diffrn_radiation_wavelength 1.54184
_diffrn_reflns_av_R_equivalents 0.1297
_diffrn_reflns_av_unetI/netI 0.0799
_diffrn_reflns_Laue_measured_fraction_full 1.000
_diffrn_reflns_Laue_measured_fraction_max 0.986
_diffrn_reflns_limit_h_max 16
_diffrn_reflns_limit_h_min -16
_diffrn_reflns_limit_k_max 18
_diffrn_reflns_limit_k_min -18
_diffrn_reflns_limit_l_max 18
_diffrn_reflns_limit_l_min -24
_diffrn_reflns_number 82893
_diffrn_reflns_point_group_measured_fraction_full 1.000
_diffrn_reflns_point_group_measured_fraction_max 0.986
_diffrn_reflns_theta_full 67.684
_diffrn_reflns_theta_max 76.706
_diffrn_reflns_theta_min 3.311
_diffrn_source 'micro-focus sealed X-ray tube'
_exptl_absorpt_coefficient_mu 1.966
_exptl_absorpt_correction_T_max 0.996
_exptl_absorpt_correction_T_min 0.986
_exptl_absorpt_correction_type gaussian
_exptl_absorpt_process_details
;
CrysAlisPro 1.171.38.43 (Rigaku Oxford Diffraction, 2015)
Numerical absorption correction based on gaussian integration over
            a multifaceted crystal model
Empirical absorption correction using spherical harmonics,
 implemented in SCALE3 ABSPACK scaling algorithm.
;
_exptl_crystal_colour yellow
_exptl_crystal_density_diffrn 1.394
_exptl_crystal_description plate
_exptl_crystal_F_000 1514
_exptl_crystal_size_max 0.135
_exptl_crystal_size_mid 0.055
_exptl_crystal_size_min 0.026
_refine_diff_density_max 0.666
_refine_diff_density_min -0.758
_refine_diff_density_rms 0.077
_refine_ls_extinction_method none
_refine_ls_goodness_of_fit_ref 1.032
_refine_ls_hydrogen_treatment constr
_refine_ls_matrix_type full
_refine_ls_number_parameters 899
_refine_ls_number_reflns 14545
_refine_ls_number_restraints 0
_refine_ls_restrained_S_all 1.032
_refine_ls_R_factor_all 0.0888
_refine_ls_R_factor_gt 0.0563
_refine_ls_shift/su_max 0.001
_refine_ls_shift/su_mean 0.000
_refine_ls_structure_factor_coef Fsqd
_refine_ls_weighting_details 'w=1/[\s^2^(Fo^2^)+(0.0607P)^2^+2.0634P] where P=(Fo^2^+2Fc^2^)/3'
_refine_ls_weighting_scheme calc
_refine_ls_wR_factor_gt 0.1329
_refine_ls_wR_factor_ref 0.1555
_reflns_Friedel_coverage 0.000
_reflns_number_gt 10106
_reflns_number_total 14545
_reflns_threshold_expression 'I > 2\s(I)'
_cod_data_source_file c9cc05739k3.cif
_cod_data_source_block ph09ph
_cod_database_code 7123985
_shelx_shelxl_version_number 2014/7
_shelx_space_group_comment
;
The symmetry employed for this shelxl refinement is uniquely defined
by the following loop, which should always be used as a source of
symmetry information in preference to the above space-group names.
They are only intended as comments.
;
_shelx_estimated_absorpt_t_min 0.777
_shelx_estimated_absorpt_t_max 0.951

loop_
_space_group_symop_operation_xyz
'x, y, z'
'-x, -y, -z'

loop_
_atom_site_label
_atom_site_type_symbol
_atom_site_fract_x
_atom_site_fract_y
_atom_site_fract_z
_atom_site_U_iso_or_equiv
_atom_site_adp_type
_atom_site_occupancy
_atom_site_site_symmetry_order
_atom_site_calc_flag
_atom_site_refinement_flags_posn
_atom_site_refinement_flags_adp
C1 C 0.4026(3) 0.6250(2) 0.73489(15) 0.0240(6) Uani 1 1 d . .
C2 C 0.5250(3) 0.7565(2) 0.70298(16) 0.0231(6) Uani 1 1 d . .
C3 C 0.5295(3) 0.6679(2) 0.66802(17) 0.0266(6) Uani 1 1 d . .
H3 H 0.5767 0.6615 0.6350 0.032 Uiso 1 1 calc R U
C4 C 0.3885(3) 0.7907(2) 0.78092(17) 0.0276(7) Uani 1 1 d . .
C5 C 0.4246(3) 0.8421(3) 0.85145(17) 0.0327(8) Uani 1 1 d . .
C6 C 0.3728(4) 0.9069(3) 0.8793(2) 0.0448(10) Uani 1 1 d . .
H6 H 0.3964 0.9446 0.9260 0.054 Uiso 1 1 calc R U
C7 C 0.2887(4) 0.9181(3) 0.8415(2) 0.0503(11) Uani 1 1 d . .
H7 H 0.2567 0.9644 0.8617 0.060 Uiso 1 1 calc R U
C8 C 0.2510(4) 0.8619(3) 0.7741(2) 0.0402(9) Uani 1 1 d . .
H8 H 0.1904 0.8671 0.7494 0.048 Uiso 1 1 calc R U
C9 C 0.3003(3) 0.7980(3) 0.74187(18) 0.0314(7) Uani 1 1 d . .
C10 C 0.5066(3) 0.8249(3) 0.90009(17) 0.0339(8) Uani 1 1 d . .
H10 H 0.5346 0.7754 0.8729 0.041 Uiso 1 1 calc R U
C11 C 0.4556(4) 0.7816(3) 0.96105(19) 0.0406(9) Uani 1 1 d . .
H11A H 0.4331 0.8317 0.9904 0.061 Uiso 1 1 calc R U
H11B H 0.5069 0.7640 0.9896 0.061 Uiso 1 1 calc R U
H11C H 0.3942 0.7216 0.9420 0.061 Uiso 1 1 calc R U
C12 C 0.5990(4) 0.9212(3) 0.93126(19) 0.0444(10) Uani 1 1 d . .
H12A H 0.6356 0.9474 0.8933 0.067 Uiso 1 1 calc R U
H12B H 0.6482 0.9068 0.9638 0.067 Uiso 1 1 calc R U
H12C H 0.5723 0.9712 0.9567 0.067 Uiso 1 1 calc R U
C13 C 0.2560(3) 0.7389(3) 0.66788(19) 0.0315(7) Uani 1 1 d . .
H13 H 0.3104 0.7121 0.6484 0.038 Uiso 1 1 calc R U
C14 C 0.2293(3) 0.8022(3) 0.6183(2) 0.0397(8) Uani 1 1 d . .
H14A H 0.1683 0.8202 0.6319 0.060 Uiso 1 1 calc R U
H14B H 0.2126 0.7635 0.5698 0.060 Uiso 1 1 calc R U
H14C H 0.2899 0.8632 0.6214 0.060 Uiso 1 1 calc R U
C15 C 0.1567(3) 0.6494(3) 0.6686(2) 0.0425(9) Uani 1 1 d . .
H15A H 0.1751 0.6040 0.6952 0.064 Uiso 1 1 calc R U
H15B H 0.1276 0.6136 0.6201 0.064 Uiso 1 1 calc R U
H15C H 0.1042 0.6736 0.6907 0.064 Uiso 1 1 calc R U
C16 C 0.4363(3) 0.4852(3) 0.65413(18) 0.0321(7) Uani 1 1 d . .
C17 C 0.3612(3) 0.4443(3) 0.59405(19) 0.0356(8) Uani 1 1 d . .
C18 C 0.3390(4) 0.3438(3) 0.5643(2) 0.0504(11) Uani 1 1 d . .
H18 H 0.2879 0.3131 0.5238 0.061 Uiso 1 1 calc R U
C19 C 0.3905(5) 0.2888(4) 0.5932(3) 0.0613(14) Uani 1 1 d . .
H19 H 0.3714 0.2192 0.5738 0.074 Uiso 1 1 calc R U
C20 C 0.4685(5) 0.3309(4) 0.6491(3) 0.0598(14) Uani 1 1 d . .
H20 H 0.5048 0.2912 0.6664 0.072 Uiso 1 1 calc R U
C21 C 0.4960(4) 0.4336(3) 0.6817(2) 0.0419(9) Uani 1 1 d . .
C22 C 0.3088(3) 0.5058(3) 0.55837(19) 0.0391(8) Uani 1 1 d . .
H22 H 0.3171 0.5686 0.5930 0.047 Uiso 1 1 calc R U
C23 C 0.1906(4) 0.4507(4) 0.5346(2) 0.0582(12) Uani 1 1 d . .
H23A H 0.1808 0.3925 0.4970 0.087 Uiso 1 1 calc R U
H23B H 0.1590 0.4960 0.5170 0.087 Uiso 1 1 calc R U
H23C H 0.1565 0.4283 0.5745 0.087 Uiso 1 1 calc R U
C24 C 0.3644(4) 0.5353(4) 0.4953(2) 0.0514(11) Uani 1 1 d . .
H24A H 0.4385 0.5757 0.5117 0.077 Uiso 1 1 calc R U
H24B H 0.3299 0.5744 0.4723 0.077 Uiso 1 1 calc R U
H24C H 0.3604 0.4747 0.4618 0.077 Uiso 1 1 calc R U
C25 C 0.5891(4) 0.4840(4) 0.7382(2) 0.0489(11) Uani 1 1 d . .
H25 H 0.5794 0.5452 0.7655 0.059 Uiso 1 1 calc R U
C26 C 0.6909(4) 0.5173(4) 0.7047(2) 0.0513(11) Uani 1 1 d . .
H26A H 0.6978 0.4596 0.6731 0.077 Uiso 1 1 calc R U
H26B H 0.7516 0.5453 0.7417 0.077 Uiso 1 1 calc R U
H26C H 0.6883 0.5684 0.6779 0.077 Uiso 1 1 calc R U
C27 C 0.6017(5) 0.4180(5) 0.7900(3) 0.0760(19) Uani 1 1 d . .
H27A H 0.5351 0.3920 0.8088 0.114 Uiso 1 1 calc R U
H27B H 0.6574 0.4579 0.8287 0.114 Uiso 1 1 calc R U
H27C H 0.6206 0.3620 0.7655 0.114 Uiso 1 1 calc R U
C28 C 0.6223(3) 0.9655(3) 0.74726(17) 0.0295(7) Uani 1 1 d . .
C29 C 0.5373(3) 0.9991(3) 0.74129(17) 0.0307(7) Uani 1 1 d . .
C30 C 0.5328(3) 1.0874(3) 0.7810(2) 0.0358(8) Uani 1 1 d . .
C31 C 0.6178(3) 1.1466(3) 0.8300(2) 0.0381(8) Uani 1 1 d . .
C32 C 0.7057(3) 1.1195(3) 0.83661(19) 0.0356(8) Uani 1 1 d . .
C33 C 0.7075(3) 1.0314(3) 0.79487(18) 0.0312(7) Uani 1 1 d . .
C34 C 0.6018(3) 0.8864(2) 0.61416(17) 0.0273(7) Uani 1 1 d . .
C35 C 0.6804(3) 0.9659(3) 0.59630(18) 0.0330(7) Uani 1 1 d . .
C36 C 0.6754(3) 0.9948(3) 0.5324(2) 0.0361(8) Uani 1 1 d . .
C37 C 0.5878(3) 0.9454(3) 0.48314(18) 0.0355(8) Uani 1 1 d . .
C38 C 0.5077(3) 0.8685(3) 0.49832(18) 0.0325(7) Uani 1 1 d . .
C39 C 0.5161(3) 0.8409(3) 0.56275(17) 0.0285(7) Uani 1 1 d . .
C40 C 0.7247(3) 0.8302(3) 0.70565(18) 0.0300(7) Uani 1 1 d . .
C41 C 0.7888(3) 0.8111(3) 0.65689(18) 0.0318(7) Uani 1 1 d . .
C42 C 0.8713(3) 0.7750(3) 0.6701(2) 0.0376(8) Uani 1 1 d . .
C43 C 0.8916(3) 0.7548(4) 0.7350(2) 0.0432(9) Uani 1 1 d . .
C44 C 0.8293(3) 0.7707(3) 0.7858(2) 0.0406(9) Uani 1 1 d . .
C45 C 0.7503(3) 0.8071(3) 0.77028(19) 0.0341(8) Uani 1 1 d . .
C46 C 0.1257(3) 0.3550(3) 0.77771(18) 0.0306(7) Uani 1 1 d . .
C47 C -0.0265(3) 0.2334(3) 0.7873(2) 0.0426(9) Uani 1 1 d . .
H47 H -0.0885 0.1760 0.7757 0.051 Uiso 1 1 calc R U
C48 C 0.0112(4) 0.2935(3) 0.8515(2) 0.0467(10) Uani 1 1 d . .
H48 H -0.0201 0.2864 0.8933 0.056 Uiso 1 1 calc R U
C49 C 0.0343(3) 0.2298(3) 0.66768(18) 0.0309(7) Uani 1 1 d . .
C50 C 0.0785(3) 0.1562(3) 0.6485(2) 0.0346(8) Uani 1 1 d . .
C51 C 0.0729(3) 0.1194(3) 0.5767(2) 0.0431(9) Uani 1 1 d . .
H51 H 0.1030 0.0695 0.5614 0.052 Uiso 1 1 calc R U
C52 C 0.0241(4) 0.1548(3) 0.5280(2) 0.0454(10) Uani 1 1 d . .
H52 H 0.0222 0.1300 0.4792 0.054 Uiso 1 1 calc R U
C53 C -0.0219(3) 0.2260(3) 0.5488(2) 0.0408(9) Uani 1 1 d . .
H53 H -0.0564 0.2483 0.5141 0.049 Uiso 1 1 calc R U
C54 C -0.0190(3) 0.2658(3) 0.6197(2) 0.0343(7) Uani 1 1 d . .
C55 C 0.1274(4) 0.1135(3) 0.7032(2) 0.0460(10) Uani 1 1 d . .
H55 H 0.1420 0.1616 0.7493 0.055 Uiso 1 1 calc R U
C56 C 0.2301(4) 0.1000(5) 0.6865(4) 0.0768(19) Uani 1 1 d . .
H56A H 0.2187 0.0556 0.6403 0.115 Uiso 1 1 calc R U
H56B H 0.2560 0.0703 0.7225 0.115 Uiso 1 1 calc R U
H56C H 0.2823 0.1652 0.6859 0.115 Uiso 1 1 calc R U
C57 C 0.0484(4) 0.0145(4) 0.7113(3) 0.0539(11) Uani 1 1 d . .
H57A H 0.0382 -0.0362 0.6683 0.081 Uiso 1 1 calc R U
H57B H -0.0191 0.0234 0.7193 0.081 Uiso 1 1 calc R U
H57C H 0.0753 -0.0075 0.7514 0.081 Uiso 1 1 calc R U
C58 C -0.0743(3) 0.3397(3) 0.6444(2) 0.0439(9) Uani 1 1 d . .
H58 H -0.0328 0.3846 0.6893 0.053 Uiso 1 1 calc R U
C59 C -0.1842(4) 0.2839(4) 0.6601(3) 0.0610(13) Uani 1 1 d . .
H59A H -0.2265 0.2392 0.6168 0.092 Uiso 1 1 calc R U
H59B H -0.2182 0.3323 0.6779 0.092 Uiso 1 1 calc R U
H59C H -0.1786 0.2444 0.6955 0.092 Uiso 1 1 calc R U
C60 C -0.0830(4) 0.4054(4) 0.5920(3) 0.0593(13) Uani 1 1 d . .
H60A H -0.0135 0.4356 0.5779 0.089 Uiso 1 1 calc R U
H60B H -0.1084 0.4584 0.6141 0.089 Uiso 1 1 calc R U
H60C H -0.1326 0.3644 0.5505 0.089 Uiso 1 1 calc R U
C61 C 0.1714(3) 0.4351(3) 0.90603(17) 0.0337(8) Uani 1 1 d . .
C62 C 0.1622(3) 0.5298(3) 0.92661(18) 0.0360(8) Uani 1 1 d . .
C63 C 0.2257(3) 0.5900(3) 0.98779(19) 0.0382(8) Uani 1 1 d . .
H63 H 0.2216 0.6545 1.0041 0.046 Uiso 1 1 calc R U
C64 C 0.2948(4) 0.5579(3) 1.02547(19) 0.0405(9) Uani 1 1 d . .
H64 H 0.3385 0.6013 1.0665 0.049 Uiso 1 1 calc R U
C65 C 0.3010(4) 0.4638(3) 1.00417(19) 0.0406(9) Uani 1 1 d . .
H65 H 0.3487 0.4431 1.0308 0.049 Uiso 1 1 calc R U
C66 C 0.2384(3) 0.3990(3) 0.94429(18) 0.0367(8) Uani 1 1 d . .
C67 C 0.0859(3) 0.5652(3) 0.8853(2) 0.0433(9) Uani 1 1 d . .
H67 H 0.0803 0.5338 0.8346 0.052 Uiso 1 1 calc R U
C68 C -0.0257(4) 0.5287(5) 0.9071(3) 0.0617(13) Uani 1 1 d . .
H68A H -0.0228 0.5562 0.9572 0.093 Uiso 1 1 calc R U
H68B H -0.0519 0.4554 0.8987 0.093 Uiso 1 1 calc R U
H68C H -0.0732 0.5515 0.8793 0.093 Uiso 1 1 calc R U
C69 C 0.1226(4) 0.6776(4) 0.8910(2) 0.0504(11) Uani 1 1 d . .
H69A H 0.1226 0.7106 0.9394 0.076 Uiso 1 1 calc R U
H69B H 0.0748 0.6944 0.8589 0.076 Uiso 1 1 calc R U
H69C H 0.1941 0.7004 0.8783 0.076 Uiso 1 1 calc R U
C70 C 0.2440(4) 0.2946(3) 0.9221(2) 0.0447(10) Uani 1 1 d . .
H70 H 0.1864 0.2574 0.8822 0.054 Uiso 1 1 calc R U
C71 C 0.3484(5) 0.2980(4) 0.8958(3) 0.0628(14) Uani 1 1 d . .
H71A H 0.3556 0.3289 0.8545 0.094 Uiso 1 1 calc R U
H71B H 0.3502 0.2298 0.8830 0.094 Uiso 1 1 calc R U
H71C H 0.4067 0.3377 0.9331 0.094 Uiso 1 1 calc R U
C72 C 0.2250(5) 0.2368(4) 0.9819(3) 0.0646(15) Uani 1 1 d . .
H72A H 0.2824 0.2697 1.0209 0.097 Uiso 1 1 calc R U
H72B H 0.2228 0.1680 0.9648 0.097 Uiso 1 1 calc R U
H72C H 0.1578 0.2358 0.9983 0.097 Uiso 1 1 calc R U
C100 C 0.9318(6) 1.0430(6) 0.9763(5) 0.099(3) Uani 1 1 d . .
H100 H 0.8834 1.0725 0.9602 0.118 Uiso 1 1 calc R U
C101 C 0.9701(6) 0.9869(6) 0.9285(4) 0.096(2) Uani 1 1 d . .
H101 H 0.9501 0.9787 0.8795 0.115 Uiso 1 1 calc R U
C102 C 1.0377(6) 0.9425(6) 0.9523(4) 0.091(2) Uani 1 1 d . .
H102 H 1.0637 0.9018 0.9198 0.109 Uiso 1 1 calc R U
B1 B 0.6170(3) 0.8617(3) 0.69367(19) 0.0269(7) Uani 1 1 d . .
N1 N 0.4436(2) 0.7278(2) 0.74453(13) 0.0230(5) Uani 1 1 d . .
N2 N 0.4560(2) 0.5888(2) 0.68719(14) 0.0242(5) Uani 1 1 d . .
N3 N 0.0432(3) 0.2723(2) 0.74162(15) 0.0335(6) Uani 1 1 d . .
N4 N 0.1034(3) 0.3671(2) 0.84544(15) 0.0357(7) Uani 1 1 d . .
F1 F 0.45309(17) 0.94595(15) 0.69318(10) 0.0331(4) Uani 1 1 d . .
F2 F 0.4475(2) 1.11489(18) 0.77267(14) 0.0499(6) Uani 1 1 d . .
F3 F 0.6148(2) 1.23113(18) 0.87042(13) 0.0518(6) Uani 1 1 d . .
F4 F 0.78961(19) 1.17718(18) 0.88432(12) 0.0453(5) Uani 1 1 d . .
F5 F 0.79935(17) 1.01301(17) 0.80465(11) 0.0380(5) Uani 1 1 d . .
F6 F 0.77535(18) 0.82456(17) 0.59004(10) 0.0374(5) Uani 1 1 d . .
F7 F 0.93025(19) 0.7584(2) 0.61996(12) 0.0467(6) Uani 1 1 d . .
F8 F 0.9693(2) 0.7188(3) 0.74899(15) 0.0628(8) Uani 1 1 d . .
F9 F 0.8462(2) 0.7482(2) 0.84919(12) 0.0547(7) Uani 1 1 d . .
F10 F 0.69100(18) 0.81904(18) 0.82200(11) 0.0387(5) Uani 1 1 d . .
F11 F 0.76811(18) 1.01712(17) 0.64280(11) 0.0398(5) Uani 1 1 d . .
F12 F 0.7553(2) 1.06981(18) 0.51786(13) 0.0500(6) Uani 1 1 d . .
F13 F 0.5820(2) 0.97063(19) 0.41987(12) 0.0471(6) Uani 1 1 d . .
F14 F 0.42149(19) 0.82042(19) 0.45054(11) 0.0430(5) Uani 1 1 d . .
F15 F 0.43264(16) 0.76390(16) 0.57185(10) 0.0343(4) Uani 1 1 d . .
P1 P 0.23365(7) 0.40844(6) 0.73064(4) 0.02744(18) Uani 1 1 d . .
Cl1 Cl 0.45108(7) 0.55562(7) 0.86938(4) 0.03567(19) Uani 1 1 d . .
As1 As 0.30895(3) 0.56177(3) 0.80065(2) 0.02674(10) Uani 1 1 d . .

loop_
_atom_site_aniso_label
_atom_site_aniso_U_11
_atom_site_aniso_U_22
_atom_site_aniso_U_33
_atom_site_aniso_U_23
_atom_site_aniso_U_13
_atom_site_aniso_U_12
C1 0.0300(16) 0.0262(15) 0.0183(14) 0.0077(12) 0.0038(12) 0.0112(13)
C2 0.0251(15) 0.0254(15) 0.0209(14) 0.0108(12) 0.0050(12) 0.0079(13)
C3 0.0318(17) 0.0278(16) 0.0253(15) 0.0111(13) 0.0093(13) 0.0128(14)
C4 0.0391(19) 0.0239(15) 0.0251(15) 0.0101(12) 0.0135(14) 0.0134(14)
C5 0.047(2) 0.0289(17) 0.0233(16) 0.0079(13) 0.0137(15) 0.0117(16)
C6 0.074(3) 0.037(2) 0.0313(18) 0.0057(16) 0.0195(19) 0.027(2)
C7 0.074(3) 0.047(2) 0.048(2) 0.0145(19) 0.028(2) 0.038(2)
C8 0.052(2) 0.042(2) 0.042(2) 0.0170(17) 0.0195(18) 0.0301(19)
C9 0.040(2) 0.0317(17) 0.0317(17) 0.0135(14) 0.0151(15) 0.0190(16)
C10 0.042(2) 0.0358(19) 0.0212(15) 0.0062(14) 0.0096(14) 0.0078(16)
C11 0.053(2) 0.046(2) 0.0246(17) 0.0125(16) 0.0119(16) 0.0137(19)
C12 0.057(3) 0.040(2) 0.0270(18) 0.0022(15) 0.0129(17) 0.0053(19)
C13 0.0330(18) 0.0341(18) 0.0337(17) 0.0127(14) 0.0079(14) 0.0164(15)
C14 0.038(2) 0.044(2) 0.040(2) 0.0182(17) 0.0021(16) 0.0147(18)
C15 0.040(2) 0.042(2) 0.052(2) 0.0171(18) 0.0095(18) 0.0182(18)
C16 0.044(2) 0.0266(17) 0.0309(17) 0.0106(14) 0.0172(15) 0.0149(15)
C17 0.041(2) 0.0317(18) 0.0308(17) 0.0024(14) 0.0187(16) 0.0074(16)
C18 0.059(3) 0.032(2) 0.052(2) -0.0027(18) 0.024(2) 0.0057(19)
C19 0.080(4) 0.034(2) 0.070(3) 0.002(2) 0.035(3) 0.019(2)
C20 0.088(4) 0.043(2) 0.075(3) 0.027(2) 0.045(3) 0.043(3)
C21 0.060(3) 0.036(2) 0.046(2) 0.0202(17) 0.026(2) 0.0277(19)
C22 0.042(2) 0.042(2) 0.0270(17) 0.0028(15) 0.0057(16) 0.0087(17)
C23 0.051(3) 0.072(3) 0.042(2) 0.014(2) 0.004(2) 0.009(2)
C24 0.059(3) 0.056(3) 0.036(2) 0.0135(19) 0.018(2) 0.011(2)
C25 0.065(3) 0.064(3) 0.045(2) 0.029(2) 0.022(2) 0.045(3)
C26 0.061(3) 0.065(3) 0.045(2) 0.023(2) 0.012(2) 0.038(3)
C27 0.101(5) 0.115(5) 0.066(3) 0.061(3) 0.042(3) 0.081(4)
C28 0.0335(18) 0.0317(17) 0.0266(16) 0.0134(13) 0.0103(14) 0.0106(14)
C29 0.0388(19) 0.0271(16) 0.0245(15) 0.0076(13) 0.0050(14) 0.0073(14)
C30 0.043(2) 0.0315(18) 0.0381(19) 0.0111(15) 0.0104(16) 0.0163(16)
C31 0.050(2) 0.0258(17) 0.0361(19) 0.0038(14) 0.0108(17) 0.0098(16)
C32 0.039(2) 0.0325(18) 0.0283(17) 0.0054(14) 0.0058(15) 0.0019(15)
C33 0.0328(18) 0.0311(17) 0.0281(16) 0.0080(13) 0.0057(14) 0.0074(14)
C34 0.0301(17) 0.0271(16) 0.0292(16) 0.0119(13) 0.0105(13) 0.0112(14)
C35 0.040(2) 0.0319(18) 0.0305(17) 0.0128(14) 0.0100(15) 0.0121(16)
C36 0.045(2) 0.0322(18) 0.0370(19) 0.0176(15) 0.0190(17) 0.0123(16)
C37 0.054(2) 0.043(2) 0.0254(16) 0.0200(15) 0.0187(16) 0.0293(19)
C38 0.0372(19) 0.042(2) 0.0251(16) 0.0133(14) 0.0074(14) 0.0191(16)
C39 0.0328(18) 0.0326(17) 0.0268(16) 0.0135(13) 0.0103(14) 0.0151(15)
C40 0.0325(18) 0.0293(17) 0.0275(16) 0.0086(13) 0.0068(14) 0.0076(14)
C41 0.0350(19) 0.0337(18) 0.0267(16) 0.0106(14) 0.0060(14) 0.0089(15)
C42 0.0310(19) 0.049(2) 0.0357(19) 0.0106(16) 0.0115(15) 0.0145(17)
C43 0.035(2) 0.063(3) 0.042(2) 0.0173(19) 0.0053(17) 0.027(2)
C44 0.040(2) 0.061(3) 0.0293(18) 0.0180(17) 0.0062(16) 0.024(2)
C45 0.0322(18) 0.043(2) 0.0281(17) 0.0087(15) 0.0078(14) 0.0121(16)
C46 0.0349(18) 0.0260(16) 0.0266(16) 0.0106(13) 0.0032(14) 0.0017(14)
C47 0.036(2) 0.043(2) 0.038(2) 0.0143(17) 0.0079(16) -0.0061(17)
C48 0.048(2) 0.055(3) 0.0298(19) 0.0173(18) 0.0136(17) 0.002(2)
C49 0.0311(18) 0.0320(18) 0.0256(16) 0.0063(13) 0.0030(13) 0.0054(14)
C50 0.0331(19) 0.0310(18) 0.0404(19) 0.0121(15) 0.0056(15) 0.0090(15)
C51 0.046(2) 0.036(2) 0.048(2) 0.0075(17) 0.0149(19) 0.0130(18)
C52 0.052(3) 0.040(2) 0.0331(19) 0.0018(16) 0.0052(18) 0.0038(19)
C53 0.046(2) 0.039(2) 0.0329(19) 0.0111(16) -0.0032(16) 0.0075(17)
C54 0.0329(19) 0.0316(18) 0.0354(18) 0.0075(14) -0.0003(15) 0.0077(15)
C55 0.047(2) 0.039(2) 0.058(3) 0.0190(19) 0.002(2) 0.0175(19)
C56 0.043(3) 0.078(4) 0.133(6) 0.065(4) 0.022(3) 0.028(3)
C57 0.054(3) 0.050(3) 0.068(3) 0.032(2) 0.015(2) 0.020(2)
C58 0.044(2) 0.039(2) 0.049(2) 0.0103(18) -0.0010(18) 0.0162(18)
C59 0.056(3) 0.063(3) 0.080(4) 0.024(3) 0.023(3) 0.034(3)
C60 0.054(3) 0.055(3) 0.080(3) 0.031(3) 0.005(3) 0.026(2)
C61 0.038(2) 0.0375(19) 0.0211(15) 0.0085(14) 0.0068(14) 0.0055(16)
C62 0.042(2) 0.045(2) 0.0266(16) 0.0201(15) 0.0165(15) 0.0135(17)
C63 0.051(2) 0.037(2) 0.0278(17) 0.0124(15) 0.0113(16) 0.0115(17)
C64 0.057(3) 0.039(2) 0.0242(16) 0.0119(15) 0.0060(16) 0.0105(18)
C65 0.053(2) 0.042(2) 0.0286(17) 0.0160(16) 0.0031(16) 0.0138(19)
C66 0.053(2) 0.0374(19) 0.0230(16) 0.0163(14) 0.0082(15) 0.0137(17)
C67 0.046(2) 0.058(3) 0.0331(19) 0.0215(18) 0.0138(17) 0.019(2)
C68 0.049(3) 0.087(4) 0.062(3) 0.037(3) 0.018(2) 0.027(3)
C69 0.057(3) 0.061(3) 0.050(2) 0.025(2) 0.019(2) 0.032(2)
C70 0.062(3) 0.040(2) 0.035(2) 0.0169(17) 0.0060(19) 0.017(2)
C71 0.080(4) 0.048(3) 0.078(3) 0.030(3) 0.027(3) 0.034(3)
C72 0.101(4) 0.045(3) 0.056(3) 0.028(2) 0.027(3) 0.024(3)
C100 0.079(5) 0.081(5) 0.122(6) 0.026(4) -0.044(5) 0.017(4)
C101 0.107(6) 0.081(5) 0.084(5) 0.012(4) -0.035(4) 0.023(4)
C102 0.075(4) 0.083(5) 0.106(5) 0.016(4) -0.014(4) 0.022(4)
B1 0.0314(19) 0.0270(18) 0.0236(17) 0.0091(14) 0.0068(14) 0.0088(15)
N1 0.0301(14) 0.0240(13) 0.0187(12) 0.0087(10) 0.0085(10) 0.0109(11)
N2 0.0288(14) 0.0245(13) 0.0228(12) 0.0099(10) 0.0105(11) 0.0099(11)
N3 0.0351(16) 0.0364(16) 0.0266(14) 0.0108(12) 0.0054(12) 0.0063(13)
N4 0.0383(17) 0.0428(18) 0.0239(14) 0.0138(13) 0.0069(12) 0.0068(14)
F1 0.0371(11) 0.0329(10) 0.0329(10) 0.0101(8) 0.0033(9) 0.0153(9)
F2 0.0562(15) 0.0433(13) 0.0589(15) 0.0080(11) 0.0045(12) 0.0308(12)
F3 0.0735(18) 0.0345(12) 0.0469(13) -0.0004(10) 0.0102(12) 0.0218(12)
F4 0.0437(13) 0.0406(12) 0.0378(12) -0.0035(10) 0.0018(10) 0.0025(10)
F5 0.0307(11) 0.0433(12) 0.0366(11) 0.0057(9) 0.0022(9) 0.0096(9)
F6 0.0469(13) 0.0477(13) 0.0259(10) 0.0132(9) 0.0136(9) 0.0226(11)
F7 0.0445(13) 0.0643(16) 0.0410(12) 0.0131(11) 0.0183(10) 0.0277(12)
F8 0.0497(16) 0.108(2) 0.0556(15) 0.0310(16) 0.0127(13) 0.0517(17)
F9 0.0572(16) 0.090(2) 0.0364(12) 0.0303(13) 0.0097(11) 0.0426(15)
F10 0.0405(12) 0.0574(14) 0.0269(10) 0.0182(9) 0.0124(9) 0.0219(11)
F11 0.0413(12) 0.0365(11) 0.0363(11) 0.0118(9) 0.0085(9) 0.0033(10)
F12 0.0594(16) 0.0429(13) 0.0513(14) 0.0298(11) 0.0245(12) 0.0082(12)
F13 0.0668(16) 0.0593(15) 0.0338(11) 0.0298(11) 0.0199(11) 0.0334(13)
F14 0.0431(13) 0.0638(15) 0.0280(10) 0.0155(10) 0.0008(9) 0.0237(12)
F15 0.0323(11) 0.0414(12) 0.0285(10) 0.0147(9) 0.0047(8) 0.0073(9)
P1 0.0334(4) 0.0256(4) 0.0223(4) 0.0082(3) 0.0067(3) 0.0063(3)
Cl1 0.0413(5) 0.0414(5) 0.0271(4) 0.0140(3) 0.0034(3) 0.0144(4)
As1 0.0333(2) 0.02783(18) 0.02209(17) 0.01045(13) 0.00941(14) 0.01045(15)

loop_
_atom_type_symbol
_atom_type_description
_atom_type_scat_dispersion_real
_atom_type_scat_dispersion_imag
_atom_type_scat_source
C C 0.0181 0.0091 'International Tables Vol C Tables 4.2.6.8 and 6.1.1.4'
H H 0.0000 0.0000 'International Tables Vol C Tables 4.2.6.8 and 6.1.1.4'
B B 0.0090 0.0039 'International Tables Vol C Tables 4.2.6.8 and 6.1.1.4'
N N 0.0311 0.0180 'International Tables Vol C Tables 4.2.6.8 and 6.1.1.4'
F F 0.0727 0.0534 'International Tables Vol C Tables 4.2.6.8 and 6.1.1.4'
P P 0.2955 0.4335 'International Tables Vol C Tables 4.2.6.8 and 6.1.1.4'
Cl Cl 0.3639 0.7018 'International Tables Vol C Tables 4.2.6.8 and 6.1.1.4'
As As -0.9300 1.0051 'International Tables Vol C Tables 4.2.6.8 and 6.1.1.4'

loop_
_geom_angle_atom_site_label_1
_geom_angle_atom_site_label_2
_geom_angle_atom_site_label_3
_geom_angle
_geom_angle_site_symmetry_3
N2 C1 N1 106.2(3) .
N2 C1 As1 132.2(2) .
N1 C1 As1 120.1(2) .
C3 C2 N1 103.8(3) .
C3 C2 B1 117.8(3) .
N1 C2 B1 138.0(3) .
C2 C3 N2 110.5(3) .
C9 C4 C5 122.4(3) .
C9 C4 N1 116.9(3) .
C5 C4 N1 120.7(3) .
C6 C5 C4 116.3(4) .
C6 C5 C10 118.3(3) .
C4 C5 C10 125.1(3) .
C7 C6 C5 122.4(4) .
C6 C7 C8 119.8(4) .
C7 C8 C9 121.1(4) .
C8 C9 C4 117.7(3) .
C8 C9 C13 118.8(3) .
C4 C9 C13 123.5(3) .
C5 C10 C12 112.6(3) .
C5 C10 C11 109.7(3) .
C12 C10 C11 108.3(3) .
C9 C13 C14 113.2(3) .
C9 C13 C15 110.6(3) .
C14 C13 C15 108.9(3) .
C21 C16 C17 123.8(4) .
C21 C16 N2 118.7(4) .
C17 C16 N2 117.4(3) .
C18 C17 C16 117.3(4) .
C18 C17 C22 119.4(4) .
C16 C17 C22 123.2(3) .
C19 C18 C17 120.3(5) .
C20 C19 C18 122.0(4) .
C19 C20 C21 120.7(4) .
C16 C21 C20 115.6(4) .
C16 C21 C25 122.9(4) .
C20 C21 C25 121.4(4) .
C17 C22 C23 112.7(4) .
C17 C22 C24 109.9(3) .
C23 C22 C24 110.0(4) .
C21 C25 C27 113.7(5) .
C21 C25 C26 110.0(3) .
C27 C25 C26 109.0(4) .
C29 C28 C33 113.6(3) .
C29 C28 B1 118.4(3) .
C33 C28 B1 127.7(3) .
F1 C29 C28 119.5(3) .
F1 C29 C30 115.9(3) .
C28 C29 C30 124.5(4) .
F2 C30 C31 119.9(3) .
F2 C30 C29 121.3(4) .
C31 C30 C29 118.8(4) .
F3 C31 C32 120.3(4) .
F3 C31 C30 120.2(4) .
C32 C31 C30 119.5(3) .
F4 C32 C31 120.0(3) .
F4 C32 C33 120.3(4) .
C31 C32 C33 119.7(4) .
F5 C33 C28 121.6(3) .
F5 C33 C32 114.8(3) .
C28 C33 C32 123.7(3) .
C39 C34 C35 113.8(3) .
C39 C34 B1 127.4(3) .
C35 C34 B1 118.6(3) .
F11 C35 C36 116.8(3) .
F11 C35 C34 119.3(3) .
C36 C35 C34 123.9(4) .
F12 C36 C37 120.0(3) .
F12 C36 C35 120.8(4) .
C37 C36 C35 119.2(4) .
F13 C37 C38 120.2(4) .
F13 C37 C36 120.4(4) .
C38 C37 C36 119.4(3) .
F14 C38 C37 119.7(3) .
F14 C38 C39 120.6(3) .
C37 C38 C39 119.7(4) .
F15 C39 C34 121.4(3) .
F15 C39 C38 114.6(3) .
C34 C39 C38 124.0(3) .
C41 C40 C45 112.1(3) .
C41 C40 B1 128.6(3) .
C45 C40 B1 118.8(3) .
F6 C41 C40 121.9(3) .
F6 C41 C42 113.6(3) .
C40 C41 C42 124.5(3) .
F7 C42 C43 119.3(3) .
F7 C42 C41 120.9(3) .
C43 C42 C41 119.8(3) .
F8 C43 C42 121.2(4) .
F8 C43 C44 120.2(4) .
C42 C43 C44 118.6(3) .
F9 C44 C45 121.5(3) .
F9 C44 C43 119.3(3) .
C45 C44 C43 119.2(3) .
F10 C45 C44 116.0(3) .
F10 C45 C40 118.2(3) .
C44 C45 C40 125.8(3) .
N4 C46 N3 104.5(3) .
N4 C46 P1 137.4(3) .
N3 C46 P1 117.7(3) .
C48 C47 N3 106.6(3) .
C47 C48 N4 107.9(3) .
C50 C49 C54 124.1(3) .
C50 C49 N3 118.2(3) .
C54 C49 N3 117.7(3) .
C49 C50 C51 117.2(3) .
C49 C50 C55 121.8(4) .
C51 C50 C55 121.0(4) .
C52 C51 C50 120.6(4) .
C51 C52 C53 120.9(4) .
C52 C53 C54 121.4(4) .
C53 C54 C49 115.9(3) .
C53 C54 C58 122.6(4) .
C49 C54 C58 121.5(3) .
C56 C55 C57 110.3(4) .
C56 C55 C50 113.4(4) .
C57 C55 C50 109.6(4) .
C54 C58 C59 110.0(4) .
C54 C58 C60 113.6(4) .
C59 C58 C60 109.3(4) .
C62 C61 C66 123.7(4) .
C62 C61 N4 118.8(3) .
C66 C61 N4 117.3(3) .
C63 C62 C61 116.2(4) .
C63 C62 C67 121.4(4) .
C61 C62 C67 122.4(4) .
C64 C63 C62 121.5(4) .
C65 C64 C63 120.8(4) .
C64 C65 C66 120.8(4) .
C65 C66 C61 116.9(4) .
C65 C66 C70 120.5(4) .
C61 C66 C70 122.6(4) .
C69 C67 C62 113.6(4) .
C69 C67 C68 109.9(4) .
C62 C67 C68 111.2(3) .
C66 C70 C71 111.5(4) .
C66 C70 C72 111.4(4) .
C71 C70 C72 110.7(4) .
C101 C100 C102 121.1(7) 2_777
C100 C101 C102 119.0(7) .
C101 C102 C100 119.9(8) 2_777
C28 B1 C34 103.8(3) .
C28 B1 C40 113.6(3) .
C34 B1 C40 110.9(3) .
C28 B1 C2 116.3(3) .
C34 B1 C2 112.6(3) .
C40 B1 C2 99.8(2) .
C1 N1 C2 110.6(3) .
C1 N1 C4 120.5(3) .
C2 N1 C4 127.5(3) .
C1 N2 C3 108.9(3) .
C1 N2 C16 128.0(3) .
C3 N2 C16 122.9(3) .
C46 N3 C47 110.3(3) .
C46 N3 C49 124.3(3) .
C47 N3 C49 125.3(3) .
C46 N4 C48 110.6(3) .
C46 N4 C61 126.8(3) .
C48 N4 C61 121.9(3) .
C46 P1 As1 100.51(12) .
C1 As1 P1 97.71(10) .
C1 As1 Cl1 90.78(9) .
P1 As1 Cl1 106.68(4) .

loop_
_geom_bond_atom_site_label_1
_geom_bond_atom_site_label_2
_geom_bond_distance
_geom_bond_site_symmetry_2
C1 N2 1.349(4) .
C1 N1 1.378(4) .
C1 As1 1.988(3) .
C2 C3 1.360(5) .
C2 N1 1.407(4) .
C2 B1 1.671(5) .
C3 N2 1.376(4) .
C4 C9 1.410(5) .
C4 C5 1.413(5) .
C4 N1 1.470(4) .
C5 C6 1.397(5) .
C5 C10 1.515(5) .
C6 C7 1.378(7) .
C7 C8 1.384(6) .
C8 C9 1.392(5) .
C9 C13 1.513(5) .
C10 C12 1.531(6) .
C10 C11 1.537(5) .
C13 C14 1.535(5) .
C13 C15 1.536(5) .
C16 C21 1.397(5) .
C16 C17 1.399(6) .
C16 N2 1.449(4) .
C17 C18 1.389(5) .
C17 C22 1.519(6) .
C18 C19 1.371(8) .
C19 C20 1.366(8) .
C20 C21 1.421(6) .
C21 C25 1.505(7) .
C22 C23 1.533(6) .
C22 C24 1.534(5) .
C25 C27 1.534(5) .
C25 C26 1.535(6) .
C28 C29 1.387(5) .
C28 C33 1.391(5) .
C28 B1 1.647(5) .
C29 F1 1.343(4) .
C29 C30 1.392(5) .
C30 F2 1.340(4) .
C30 C31 1.377(6) .
C31 F3 1.344(4) .
C31 C32 1.369(6) .
C32 F4 1.349(4) .
C32 C33 1.391(5) .
C33 F5 1.357(4) .
C34 C39 1.378(5) .
C34 C35 1.403(5) .
C34 B1 1.659(5) .
C35 F11 1.352(5) .
C35 C36 1.380(5) .
C36 F12 1.347(4) .
C36 C37 1.377(6) .
C37 F13 1.346(4) .
C37 C38 1.368(6) .
C38 F14 1.346(4) .
C38 C39 1.387(5) .
C39 F15 1.351(4) .
C40 C41 1.380(5) .
C40 C45 1.403(5) .
C40 B1 1.669(5) .
C41 F6 1.356(4) .
C41 C42 1.398(5) .
C42 F7 1.339(4) .
C42 C43 1.372(6) .
C43 F8 1.341(4) .
C43 C44 1.378(6) .
C44 F9 1.351(4) .
C44 C45 1.368(5) .
C45 F10 1.351(4) .
C46 N4 1.367(5) .
C46 N3 1.381(5) .
C46 P1 1.807(4) .
C47 C48 1.351(6) .
C47 N3 1.393(5) .
C48 N4 1.380(5) .
C49 C50 1.386(5) .
C49 C54 1.403(5) .
C49 N3 1.444(4) .
C50 C51 1.393(6) .
C50 C55 1.527(5) .
C51 C52 1.374(6) .
C52 C53 1.379(6) .
C53 C54 1.393(6) .
C54 C58 1.518(5) .
C55 C56 1.510(7) .
C55 C57 1.523(6) .
C58 C59 1.524(7) .
C58 C60 1.527(6) .
C61 C62 1.401(5) .
C61 C66 1.408(5) .
C61 N4 1.438(5) .
C62 C63 1.390(6) .
C62 C67 1.526(5) .
C63 C64 1.386(6) .
C64 C65 1.377(6) .
C65 C66 1.389(6) .
C66 C70 1.518(6) .
C67 C69 1.514(6) .
C67 C68 1.544(6) .
C70 C71 1.523(7) .
C70 C72 1.533(5) .
C100 C101 1.364(12) .
C100 C102 1.382(11) 2_777
C101 C102 1.368(10) .
C102 C100 1.382(11) 2_777
P1 As1 2.2587(9) .
Cl1 As1 2.2961(9) .

loop_
_geom_torsion_atom_site_label_1
_geom_torsion_atom_site_label_2
_geom_torsion_atom_site_label_3
_geom_torsion_atom_site_label_4
_geom_torsion
_geom_torsion_site_symmetry_1
_geom_torsion_site_symmetry_4
N1 C2 C3 N2 -0.6(4) . .
B1 C2 C3 N2 173.4(3) . .
C9 C4 C5 C6 -4.5(5) . .
N1 C4 C5 C6 174.5(3) . .
C9 C4 C5 C10 169.4(3) . .
N1 C4 C5 C10 -11.6(5) . .
C4 C5 C6 C7 2.2(6) . .
C10 C5 C6 C7 -172.2(4) . .
C5 C6 C7 C8 1.8(7) . .
C6 C7 C8 C9 -3.7(7) . .
C7 C8 C9 C4 1.5(6) . .
C7 C8 C9 C13 -179.6(4) . .
C5 C4 C9 C8 2.8(5) . .
N1 C4 C9 C8 -176.2(3) . .
C5 C4 C9 C13 -176.1(3) . .
N1 C4 C9 C13 4.9(5) . .
C6 C5 C10 C12 -61.3(4) . .
C4 C5 C10 C12 124.8(4) . .
C6 C5 C10 C11 59.4(5) . .
C4 C5 C10 C11 -114.5(4) . .
C8 C9 C13 C14 45.6(5) . .
C4 C9 C13 C14 -135.6(4) . .
C8 C9 C13 C15 -77.0(4) . .
C4 C9 C13 C15 101.9(4) . .
C21 C16 C17 C18 5.9(5) . .
N2 C16 C17 C18 -177.1(3) . .
C21 C16 C17 C22 -170.6(3) . .
N2 C16 C17 C22 6.4(5) . .
C16 C17 C18 C19 -0.7(6) . .
C22 C17 C18 C19 175.8(4) . .
C17 C18 C19 C20 -3.6(7) . .
C18 C19 C20 C21 3.0(7) . .
C17 C16 C21 C20 -6.3(6) . .
N2 C16 C21 C20 176.7(3) . .
C17 C16 C21 C25 168.8(4) . .
N2 C16 C21 C25 -8.1(5) . .
C19 C20 C21 C16 1.8(6) . .
C19 C20 C21 C25 -173.4(4) . .
C18 C17 C22 C23 44.8(5) . .
C16 C17 C22 C23 -138.8(4) . .
C18 C17 C22 C24 -78.2(5) . .
C16 C17 C22 C24 98.1(4) . .
C16 C21 C25 C27 145.3(4) . .
C20 C21 C25 C27 -39.8(5) . .
C16 C21 C25 C26 -92.2(4) . .
C20 C21 C25 C26 82.8(5) . .
C33 C28 C29 F1 175.0(3) . .
B1 C28 C29 F1 0.9(5) . .
C33 C28 C29 C30 -3.2(5) . .
B1 C28 C29 C30 -177.2(3) . .
F1 C29 C30 F2 2.2(5) . .
C28 C29 C30 F2 -179.6(3) . .
F1 C29 C30 C31 -178.4(3) . .
C28 C29 C30 C31 -0.1(6) . .
F2 C30 C31 F3 1.2(6) . .
C29 C30 C31 F3 -178.3(3) . .
F2 C30 C31 C32 -178.1(3) . .
C29 C30 C31 C32 2.5(6) . .
F3 C31 C32 F4 0.6(5) . .
C30 C31 C32 F4 179.8(3) . .
F3 C31 C32 C33 179.5(3) . .
C30 C31 C32 C33 -1.3(6) . .
C29 C28 C33 F5 -176.6(3) . .
B1 C28 C33 F5 -3.2(5) . .
C29 C28 C33 C32 4.5(5) . .
B1 C28 C33 C32 177.8(3) . .
F4 C32 C33 F5 -2.5(5) . .
C31 C32 C33 F5 178.6(3) . .
F4 C32 C33 C28 176.5(3) . .
C31 C32 C33 C28 -2.4(5) . .
C39 C34 C35 F11 179.4(3) . .
B1 C34 C35 F11 3.0(5) . .
C39 C34 C35 C36 -2.2(5) . .
B1 C34 C35 C36 -178.6(3) . .
F11 C35 C36 F12 0.6(5) . .
C34 C35 C36 F12 -177.8(3) . .
F11 C35 C36 C37 -179.8(3) . .
C34 C35 C36 C37 1.7(6) . .
F12 C36 C37 F13 1.0(5) . .
C35 C36 C37 F13 -178.6(3) . .
F12 C36 C37 C38 179.3(3) . .
C35 C36 C37 C38 -0.2(5) . .
F13 C37 C38 F14 -2.1(5) . .
C36 C37 C38 F14 179.5(3) . .
F13 C37 C38 C39 177.8(3) . .
C36 C37 C38 C39 -0.5(5) . .
C35 C34 C39 F15 -179.1(3) . .
B1 C34 C39 F15 -3.1(5) . .
C35 C34 C39 C38 1.4(5) . .
B1 C34 C39 C38 177.4(3) . .
F14 C38 C39 F15 0.3(5) . .
C37 C38 C39 F15 -179.7(3) . .
F14 C38 C39 C34 179.8(3) . .
C37 C38 C39 C34 -0.1(5) . .
C45 C40 C41 F6 177.5(3) . .
B1 C40 C41 F6 5.8(6) . .
C45 C40 C41 C42 -1.3(6) . .
B1 C40 C41 C42 -173.0(4) . .
F6 C41 C42 F7 1.2(6) . .
C40 C41 C42 F7 -179.9(4) . .
F6 C41 C42 C43 -177.9(4) . .
C40 C41 C42 C43 1.0(7) . .
F7 C42 C43 F8 0.0(7) . .
C41 C42 C43 F8 179.1(4) . .
F7 C42 C43 C44 -179.0(4) . .
C41 C42 C43 C44 0.1(7) . .
F8 C43 C44 F9 -1.1(7) . .
C42 C43 C44 F9 177.9(4) . .
F8 C43 C44 C45 -179.8(4) . .
C42 C43 C44 C45 -0.8(7) . .
F9 C44 C45 F10 0.0(6) . .
C43 C44 C45 F10 178.7(4) . .
F9 C44 C45 C40 -178.3(4) . .
C43 C44 C45 C40 0.5(7) . .
C41 C40 C45 F10 -177.7(3) . .
B1 C40 C45 F10 -5.1(5) . .
C41 C40 C45 C44 0.6(6) . .
B1 C40 C45 C44 173.1(4) . .
N3 C47 C48 N4 -0.9(5) . .
C54 C49 C50 C51 2.8(6) . .
N3 C49 C50 C51 -177.3(3) . .
C54 C49 C50 C55 -174.7(4) . .
N3 C49 C50 C55 5.2(6) . .
C49 C50 C51 C52 -0.7(6) . .
C55 C50 C51 C52 176.8(4) . .
C50 C51 C52 C53 -1.2(7) . .
C51 C52 C53 C54 1.3(7) . .
C52 C53 C54 C49 0.6(6) . .
C52 C53 C54 C58 -176.4(4) . .
C50 C49 C54 C53 -2.8(6) . .
N3 C49 C54 C53 177.4(3) . .
C50 C49 C54 C58 174.4(4) . .
N3 C49 C54 C58 -5.5(5) . .
C49 C50 C55 C56 -137.5(5) . .
C51 C50 C55 C56 45.1(6) . .
C49 C50 C55 C57 98.7(5) . .
C51 C50 C55 C57 -78.7(5) . .
C53 C54 C58 C59 93.2(5) . .
C49 C54 C58 C59 -83.7(5) . .
C53 C54 C58 C60 -29.6(6) . .
C49 C54 C58 C60 153.5(4) . .
C66 C61 C62 C63 1.4(5) . .
N4 C61 C62 C63 176.5(3) . .
C66 C61 C62 C67 -177.8(3) . .
N4 C61 C62 C67 -2.6(5) . .
C61 C62 C63 C64 0.7(5) . .
C67 C62 C63 C64 179.8(3) . .
C62 C63 C64 C65 -1.5(6) . .
C63 C64 C65 C66 0.2(6) . .
C64 C65 C66 C61 1.7(6) . .
C64 C65 C66 C70 -178.6(4) . .
C62 C61 C66 C65 -2.6(6) . .
N4 C61 C66 C65 -177.7(3) . .
C62 C61 C66 C70 177.8(4) . .
N4 C61 C66 C70 2.6(5) . .
C63 C62 C67 C69 30.3(5) . .
C61 C62 C67 C69 -150.6(4) . .
C63 C62 C67 C68 -94.4(5) . .
C61 C62 C67 C68 84.7(5) . .
C65 C66 C70 C71 -69.7(5) . .
C61 C66 C70 C71 110.0(5) . .
C65 C66 C70 C72 54.5(6) . .
C61 C66 C70 C72 -125.8(5) . .
C102 C100 C101 C102 1.6(14) 2_777 .
C100 C101 C102 C100 -1.6(14) . 2_777
C29 C28 B1 C34 58.7(4) . .
C33 C28 B1 C34 -114.3(4) . .
C29 C28 B1 C40 179.3(3) . .
C33 C28 B1 C40 6.3(5) . .
C29 C28 B1 C2 -65.6(4) . .
C33 C28 B1 C2 121.4(4) . .
C39 C34 B1 C28 -115.1(4) . .
C35 C34 B1 C28 60.7(4) . .
C39 C34 B1 C40 122.5(4) . .
C35 C34 B1 C40 -61.7(4) . .
C39 C34 B1 C2 11.5(5) . .
C35 C34 B1 C2 -172.6(3) . .
C41 C40 B1 C28 -125.5(4) . .
C45 C40 B1 C28 63.3(4) . .
C41 C40 B1 C34 -9.0(5) . .
C45 C40 B1 C34 179.8(3) . .
C41 C40 B1 C2 109.9(4) . .
C45 C40 B1 C2 -61.3(4) . .
C3 C2 B1 C28 -169.4(3) . .
N1 C2 B1 C28 1.9(5) . .
C3 C2 B1 C34 71.0(4) . .
N1 C2 B1 C34 -117.8(4) . .
C3 C2 B1 C40 -46.7(4) . .
N1 C2 B1 C40 124.5(4) . .
N2 C1 N1 C2 -0.9(3) . .
As1 C1 N1 C2 166.8(2) . .
N2 C1 N1 C4 166.3(3) . .
As1 C1 N1 C4 -26.0(4) . .
C3 C2 N1 C1 0.9(3) . .
B1 C2 N1 C1 -171.1(3) . .
C3 C2 N1 C4 -165.2(3) . .
B1 C2 N1 C4 22.8(6) . .
C9 C4 N1 C1 -77.9(4) . .
C5 C4 N1 C1 103.0(4) . .
C9 C4 N1 C2 87.0(4) . .
C5 C4 N1 C2 -92.1(4) . .
N1 C1 N2 C3 0.5(3) . .
As1 C1 N2 C3 -165.0(3) . .
N1 C1 N2 C16 -173.6(3) . .
As1 C1 N2 C16 20.8(5) . .
C2 C3 N2 C1 0.1(4) . .
C2 C3 N2 C16 174.6(3) . .
C21 C16 N2 C1 -97.7(4) . .
C17 C16 N2 C1 85.2(4) . .
C21 C16 N2 C3 88.9(4) . .
C17 C16 N2 C3 -88.3(4) . .
N4 C46 N3 C47 -1.5(4) . .
P1 C46 N3 C47 172.8(3) . .
N4 C46 N3 C49 -178.6(3) . .
P1 C46 N3 C49 -4.2(5) . .
C48 C47 N3 C46 1.5(5) . .
C48 C47 N3 C49 178.5(4) . .
C50 C49 N3 C46 89.8(4) . .
C54 C49 N3 C46 -90.3(4) . .
C50 C49 N3 C47 -86.8(5) . .
C54 C49 N3 C47 93.1(5) . .
N3 C46 N4 C48 1.0(4) . .
P1 C46 N4 C48 -171.6(4) . .
N3 C46 N4 C61 171.5(3) . .
P1 C46 N4 C61 -1.1(6) . .
C47 C48 N4 C46 -0.1(5) . .
C47 C48 N4 C61 -171.1(4) . .
C62 C61 N4 C46 93.8(5) . .
C66 C61 N4 C46 -90.8(4) . .
C62 C61 N4 C48 -96.7(4) . .
C66 C61 N4 C48 78.8(5) . .
N4 C46 P1 As1 -26.3(4) . .
N3 C46 P1 As1 161.8(3) . .
